data_4336748
loop_
_publ_author_name
'Treffly B. Ditri'
'Alex E. Carpenter'
'Donald S. Ripatti'
'Curtis E. Moore'
'Arnold L. Rheingold'
'Joshua S. Figueroa'

_publ_section_title
;
 Chloro- and Trifluoromethyl-Substituted Flanking-Ring m-Terphenyl
 Isocyanides: \h6-Arene Binding to Zero-Valent Molybdenum Centers and
 Comparison to Alkyl-Substituted Derivatives
;
_journal_name_full 'Inorganic Chemistry'
_journal_page_first 13216
_journal_page_last 13229
_journal_paper_doi 10.1021/ic402130p
_journal_volume 52
_journal_year 2013
_chemical_formula_moiety 'C79 H59 Cl12 Mo N3, 1.5(C4 H10 O)'
_chemical_formula_sum 'C85 H74 Cl12 Mo N3 O1.5'
_chemical_formula_weight 1682.81
_chemical_name_common Mo(eta6-C10H8)(CNArClips2)3
_chemical_name_systematic
;
 ?
;
_space_group_crystal_system monoclinic
_space_group_IT_number 4
_space_group_name_Hall 'P 2yb'
_space_group_name_H-M_alt 'P 1 21 1'
_symmetry_space_group_name_Hall 'P 2yb'
_symmetry_space_group_name_H-M 'P 1 21 1'
_atom_sites_solution_hydrogens geom
_atom_sites_solution_primary direct
_atom_sites_solution_secondary difmap
_audit_creation_date 2013-08-19
_audit_creation_method
;
  Olex2 1.2-beta
  (compiled Apr 23 2013 17:59:47, GUI svn.r4466)
;
_cell_angle_alpha 90
_cell_angle_beta 110.772(3)
_cell_angle_gamma 90
_cell_formula_units_Z 2
_cell_length_a 18.5055(8)
_cell_length_b 11.8182(6)
_cell_length_c 19.9431(9)
_cell_measurement_reflns_used 9935
_cell_measurement_temperature 100
_cell_measurement_theta_max 63.630
_cell_measurement_theta_min 2.369
_cell_volume 4078.1(3)
_computing_cell_refinement 'SAINT v7.68A (Bruker, 2009)'
_computing_data_collection 'Bruker APEX2 v2011.4-0 (Bruker, 2011)'
_computing_data_reduction 'SAINT v7.68A (Bruker, 2009)'
_computing_molecular_graphics
;
O. V. Dolomanov, L. J. Bourhis, R. J. Gildea, J. A. K. Howard and H. Puschmann,
OLEX2: a complete structure solution, refinement and analysis program.
J. Appl. Cryst. (2009). 42, 339-341.
;
_computing_publication_material
;
O. V. Dolomanov, L. J. Bourhis, R. J. Gildea, J. A. K. Howard and H. Puschmann,
OLEX2: a complete structure solution, refinement and analysis program.
J. Appl. Cryst. (2009). 42, 339-341.
;
_computing_structure_refinement
;
XL, G.M. Sheldrick, Acta Cryst.
(2008). A64, 112-122
;
_computing_structure_solution
;
M. C. Burla, R. Caliandro, M. Camalli, B. Carrozzini, G. L. Cascarano, 
L. De Caro, C. Giacovazzo, G. Polidori and R. Spagna, 
SIR2004: an improved tool for crystal structure determination and refinement. 
J. Appl. Cryst. (2005). 38, 381-388.
;
_diffrn_ambient_temperature 100.0
_diffrn_detector 'Bruker APEX CCD'
_diffrn_detector_area_resol_mean 8.0
_diffrn_detector_type 'CCD Area Detector'
_diffrn_measured_fraction_theta_full 0.975
_diffrn_measured_fraction_theta_max 0.913
_diffrn_measurement_device 'Kappa Four-Circle Diffractometer'
_diffrn_measurement_device_type 'Bruker X8 APEX'
_diffrn_measurement_method '\w and \f scans'
_diffrn_radiation_monochromator 'Double Bounce Multilayer Mirrors'
_diffrn_radiation_probe x-ray
_diffrn_radiation_type CuK\a
_diffrn_radiation_wavelength 1.54178
_diffrn_radiation_xray_symbol K-L~3~
_diffrn_reflns_av_unetI/netI 0.0488
_diffrn_reflns_Laue_measured_fraction_full 0.975
_diffrn_reflns_Laue_measured_fraction_max 0.913
_diffrn_reflns_limit_h_max 20
_diffrn_reflns_limit_h_min -14
_diffrn_reflns_limit_k_max 13
_diffrn_reflns_limit_k_min -12
_diffrn_reflns_limit_l_max 20
_diffrn_reflns_limit_l_min -22
_diffrn_reflns_number 25711
_diffrn_reflns_point_group_measured_fraction_full 0.836
_diffrn_reflns_point_group_measured_fraction_max 0.772
_diffrn_reflns_theta_full 60.000
_diffrn_reflns_theta_max 63.797
_diffrn_reflns_theta_min 2.369
_diffrn_source 'Micro Focus Rotating Anode'
_diffrn_source_type 'Bruker FR-591'
_diffrn_standards_number 0
_exptl_absorpt_coefficient_mu 5.304
_exptl_absorpt_correction_T_max 0.7524
_exptl_absorpt_correction_T_min 0.5715
_exptl_absorpt_correction_type multi-scan
_exptl_absorpt_process_details
;
SADABS-2008/1 (Bruker,2008) was used for absorption correction.
wR2(int) was 0.1023 before and 0.0524 after correction.
The Ratio of minimum to maximum transmission is 0.7596.
The \l/2 correction factor is 0.0015.
;
_exptl_crystal_colour brown
_exptl_crystal_colour_primary brown
_exptl_crystal_density_diffrn 1.370
_exptl_crystal_description Block
_exptl_crystal_F_000 1726
_exptl_crystal_size_max 0.09
_exptl_crystal_size_mid 0.07
_exptl_crystal_size_min 0.04
_platon_squeeze_details
;                         
SQUEEZE Found 2 voids containing 1.5 highly disordered molecules of diethylether
 in each. Their formula was added to the formula for the  unit cell and the 
 electron density removed.
;
_refine_diff_density_max 1.450
_refine_diff_density_min -0.351
_refine_diff_density_rms 0.073
_refine_ls_abs_structure_details
;
 Flack x determined using 3433 quotients [(I+)-(I-)]/[(I+)+(I-)]
 (Parsons and Flack (2004), Acta Cryst. A60, s61).
;
_refine_ls_abs_structure_Flack 0.632(6)
_refine_ls_extinction_method none
_refine_ls_goodness_of_fit_ref 1.063
_refine_ls_hydrogen_treatment constr
_refine_ls_matrix_type full
_refine_ls_number_parameters 864
_refine_ls_number_reflns 10392
_refine_ls_number_restraints 7
_refine_ls_restrained_S_all 1.063
_refine_ls_R_factor_all 0.0511
_refine_ls_R_factor_gt 0.0476
_refine_ls_shift/su_max 0.001
_refine_ls_shift/su_mean 0.000
_refine_ls_structure_factor_coef Fsqd
_refine_ls_weighting_details
;
 w=1/[\s^2^(Fo^2^)+(0.0706P)^2^+4.2647P]
 where P=(Fo^2^+2Fc^2^)/3
;
_refine_ls_weighting_scheme calc
_refine_ls_wR_factor_gt 0.1200
_refine_ls_wR_factor_ref 0.1221
_reflns_Friedel_coverage 0.603
_reflns_Friedel_fraction_full 0.680
_reflns_Friedel_fraction_max 0.614
_reflns_number_gt 9684
_reflns_number_total 10392
_reflns_threshold_expression 'I > 2\s(I)'
_cod_data_source_file ic402130p_si_001_04.cif
_cod_data_source_block JFigCu74
_cod_original_formula_sum 'C85 H74 Cl12 Mo N3 O1.50'
_cod_database_code 4336748
_olex2_refinement_description
;
1. Fixed Uiso
 At 1.2 times of:
  All C(H) groups
 At 1.5 times of:
  All C(H,H,H) groups, All C(H,H,H,H,H,H) groups
2. Rigid bond restraints
 C27A, C27, C28A, C28, C26, C26A
 with sigma for 1-2 distances of 0.01 and sigma for 1-3 distances of 0.01
3. Uiso/Uaniso restraints and constraints
Uanis(C32A) = Uanis(C32)
Uanis(C34) = Uanis(C34A)
Uanis(C26A) = Uanis(C26)
Uanis(C27A) = Uanis(C27)
Uanis(C28A) = Uanis(C28)
Uanis(Cl4A) = Uanis(Cl4)
Uanis(Cl3) = Uanis(Cl3A)
Uanis(C31A) = Uanis(C31)
Uanis(C30A) = Uanis(C30)
Uanis(C29A) = Uanis(C29)
4. others
 Sof(C32A)=Sof(H33D)=Sof(H33E)=Sof(H33F)=Sof(C34A)=Sof(H34D)=Sof(H34E)=
 Sof(H34F)=Sof(H35D)=Sof(H35E)=Sof(H35F)=1-FVAR(1)
 Sof(C32)=Sof(H33A)=Sof(H33B)=Sof(H33C)=Sof(C34)=Sof(H34A)=Sof(H34B)=Sof(H34C)=
 Sof(H35A)=Sof(H35B)=Sof(H35C)=FVAR(1)
 Sof(Cl3A)=Sof(Cl4A)=Sof(C26A)=Sof(C31A)=Sof(C30A)=Sof(H30A)=Sof(C29A)=
 Sof(H29A)=Sof(C28A)=Sof(H28A)=Sof(C27A)=1-FVAR(2)
 Sof(Cl3)=Sof(Cl4)=Sof(C26)=Sof(C31)=Sof(C30)=Sof(H30)=Sof(C29)=Sof(H29)=
 Sof(C28)=Sof(H28)=Sof(C27)=FVAR(2)
5.a Me refined with riding coordinates:
 C33(H33A,H33B,H33C), C33(H33D,H33E,H33F), C34(H34A,H34B,H34C), C34A(H34D,H34E,
 H34F), C35(H35A,H35B,H35C), C35(H35D,H35E,H35F), C55(H55A,H55B,H55C), C56(H56A,
 H56B,H56C), C57(H57A,H57B,H57C), C77(H77A,H77B,H77C), C78(H78A,H78B,H78C),
 C79(H79A,H79B,H79C)
5.b Aromatic/amide H refined with riding coordinates:
 C4(H4), C5(H5), C6(H6), C7(H7), C8(H8), C9(H9), C10(H10), C11(H11), C16(H16),
 C18(H18), C22(H22), C23(H23), C24(H24), C30(H30), C29(H29), C28(H28),
 C30A(H30A), C29A(H29A), C28A(H28A), C38(H38), C40(H40), C44(H44), C45(H45),
 C46(H46), C50(H50), C51(H51), C52(H52), C60(H60), C62(H62), C66(H66), C67(H67),
  C68(H68), C72(H72), C73(H73), C74(H74)
5.c Fitted hexagon refined as free rotating group:
 C26(C31,C30,C29,C28,C27), C26A(C31A,C30A,C29A,C28A,C27A)
;
_shelx_estimated_absorpt_t_max 0.816
_shelx_estimated_absorpt_t_min 0.647
_shelx_space_group_comment
;
The symmetry employed for this shelxl refinement is uniquely defined
by the following loop, which should always be used as a source of
symmetry information in preference to the above space-group names.
They are only intended as comments.
;
_shelxl_version_number 2013-2

loop_
_space_group_symop_operation_xyz
'x, y, z'
'-x, y+1/2, -z'

loop_
_atom_site_label
_atom_site_type_symbol
_atom_site_fract_x
_atom_site_fract_y
_atom_site_fract_z
_atom_site_U_iso_or_equiv
_atom_site_adp_type
_atom_site_occupancy
_atom_site_site_symmetry_order
_atom_site_calc_flag
_atom_site_refinement_flags_posn
_atom_site_refinement_flags_adp
_atom_site_refinement_flags_occupancy
_atom_site_disorder_assembly
_atom_site_disorder_group
Mo1 Mo 0.73172(3) 0.13695(5) 0.63489(3) 0.02011(15) Uani 1 1 d . . . . .
Cl1 Cl 0.53368(10) 0.48015(18) 0.60956(11) 0.0337(5) Uani 1 1 d . . . . .
Cl2 Cl 0.44173(11) 0.0905(2) 0.69978(12) 0.0414(5) Uani 1 1 d . . . . .
Cl3 Cl 0.6960(3) 0.6118(4) 0.8645(3) 0.0595(13) Uani 0.823(12) 1 d . . P A 1
Cl3A Cl 0.6658(16) 0.610(3) 0.8468(16) 0.0595(13) Uani 0.177(12) 1 d . . P A 2
Cl4 Cl 0.7536(3) 0.1685(3) 0.85161(16) 0.0398(10) Uani 0.823(12) 1 d . . P A 1
Cl4A Cl 0.7273(11) 0.1434(18) 0.8608(8) 0.0398(10) Uani 0.177(12) 1 d . . P A 2
Cl5 Cl 1.05767(14) 0.2250(2) 0.95485(12) 0.0466(6) Uani 1 1 d . . . . .
Cl6 Cl 0.87328(14) -0.1389(2) 0.86758(12) 0.0554(7) Uani 1 1 d . . . . .
Cl7 Cl 0.98470(12) 0.27870(18) 0.70430(12) 0.0369(5) Uani 1 1 d . . . . .
Cl8 Cl 0.96118(11) -0.1667(2) 0.63473(11) 0.0379(5) Uani 1 1 d . . . . .
Cl9 Cl 0.71729(10) 0.52656(19) 0.63756(10) 0.0318(5) Uani 1 1 d . . . . .
Cl10 Cl 0.99086(10) 0.54324(19) 0.59483(11) 0.0339(5) Uani 1 1 d . . . . .
Cl11 Cl 0.58668(11) 0.3572(2) 0.43333(13) 0.0444(6) Uani 1 1 d . . . . .
Cl12 Cl 0.84192(14) 0.2926(2) 0.36437(12) 0.0481(6) Uani 1 1 d . . . . .
N1 N 0.6505(3) 0.2986(6) 0.7155(3) 0.0250(15) Uani 1 1 d . . . . .
N2 N 0.8925(3) 0.0978(5) 0.7640(3) 0.0221(14) Uani 1 1 d . . . . .
N3 N 0.7762(3) 0.3393(6) 0.5506(3) 0.0235(14) Uani 1 1 d . . . . .
C1 C 0.6852(4) 0.2444(7) 0.6884(4) 0.0231(17) Uani 1 1 d . . . . .
C2 C 0.8342(4) 0.1213(7) 0.7156(4) 0.0199(16) Uani 1 1 d . . . . .
C3 C 0.7632(4) 0.2672(7) 0.5875(4) 0.0216(17) Uani 1 1 d . . . . .
C4 C 0.7453(4) -0.0300(7) 0.5788(4) 0.0273(19) Uani 1 1 d . . . . .
H4 H 0.7944 -0.0555 0.5800 0.033 Uiso 1 1 calc R U . . .
C5 C 0.7034(5) 0.0451(8) 0.5258(4) 0.0311(19) Uani 1 1 d . . . . .
H5 H 0.7213 0.0650 0.4882 0.037 Uiso 1 1 calc R U . . .
C6 C 0.6344(4) 0.0916(7) 0.5281(4) 0.0303(19) Uani 1 1 d . . . . .
H6 H 0.6047 0.1409 0.4909 0.036 Uiso 1 1 calc R U . . .
C7 C 0.6093(4) 0.0663(7) 0.5837(4) 0.0295(19) Uani 1 1 d . . . . .
H7 H 0.5667 0.1062 0.5883 0.035 Uiso 1 1 calc R U . . .
C8 C 0.6173(5) -0.0581(8) 0.6877(5) 0.039(2) Uani 1 1 d . . . . .
H8 H 0.5731 -0.0232 0.6923 0.047 Uiso 1 1 calc R U . . .
C9 C 0.6536(5) -0.1468(9) 0.7323(5) 0.047(2) Uani 1 1 d . . . . .
H9 H 0.6330 -0.1740 0.7666 0.056 Uiso 1 1 calc R U . . .
C10 C 0.7201(5) -0.1970(9) 0.7276(5) 0.050(3) Uani 1 1 d . . . . .
H10 H 0.7433 -0.2589 0.7580 0.060 Uiso 1 1 calc R U . . .
C11 C 0.7517(5) -0.1584(8) 0.6802(5) 0.036(2) Uani 1 1 d . . . . .
H11 H 0.7983 -0.1907 0.6791 0.043 Uiso 1 1 calc R U . . .
C12 C 0.7153(4) -0.0699(7) 0.6322(4) 0.0279(19) Uani 1 1 d . . . . .
C13 C 0.6470(4) -0.0195(8) 0.6347(4) 0.0298(19) Uani 1 1 d . . . . .
C14 C 0.6057(4) 0.3280(7) 0.7557(4) 0.0253(17) Uani 1 1 d . . . . .
C15 C 0.5246(4) 0.3188(8) 0.7264(4) 0.0310(19) Uani 1 1 d . . . . .
C16 C 0.4825(4) 0.3455(10) 0.7688(5) 0.047(3) Uani 1 1 d . . . . .
H16 H 0.4278 0.3401 0.7486 0.056 Uiso 1 1 calc R U . . .
C17 C 0.5159(5) 0.3802(11) 0.8401(5) 0.052(3) Uani 1 1 d . . . . .
C18 C 0.5943(5) 0.3910(9) 0.8660(4) 0.038(2) Uani 1 1 d . . . . .
H18 H 0.6188 0.4157 0.9141 0.045 Uiso 1 1 calc R U . . .
C19 C 0.6400(4) 0.3677(7) 0.8258(4) 0.0249(18) Uani 1 1 d . . . . .
C20 C 0.4853(4) 0.2843(8) 0.6503(4) 0.0286(19) Uani 1 1 d . . . . .
C21 C 0.4857(4) 0.3512(8) 0.5932(4) 0.0281(19) Uani 1 1 d . . . . .
C22 C 0.4468(4) 0.3211(8) 0.5223(4) 0.0284(18) Uani 1 1 d . . . . .
H22 H 0.4495 0.3682 0.4846 0.034 Uiso 1 1 calc R U . . .
C23 C 0.4048(4) 0.2242(8) 0.5070(4) 0.0318(19) Uani 1 1 d . . . . .
H23 H 0.3770 0.2048 0.4585 0.038 Uiso 1 1 calc R U . . .
C24 C 0.4021(4) 0.1532(8) 0.5612(4) 0.0312(19) Uani 1 1 d . . . . .
H24 H 0.3728 0.0852 0.5504 0.037 Uiso 1 1 calc R U . . .
C25 C 0.4432(4) 0.1836(7) 0.6318(4) 0.0298(19) Uani 1 1 d . . . . .
C26 C 0.7277(4) 0.3931(13) 0.8573(10) 0.029(2) Uani 0.823(12) 1 d G U P A 1
C31 C 0.7524(8) 0.5036(11) 0.8762(12) 0.042(3) Uani 0.823(12) 1 d G . P A 1
C30 C 0.8309(9) 0.5285(7) 0.9020(9) 0.052(4) Uani 0.823(12) 1 d G . P A 1
H30 H 0.8478 0.6040 0.9149 0.063 Uiso 0.823(12) 1 calc R U P A 1
C29 C 0.8847(5) 0.4431(9) 0.9090(5) 0.053(4) Uani 0.823(12) 1 d G . P A 1
H29 H 0.9383 0.4601 0.9267 0.063 Uiso 0.823(12) 1 calc R U P A 1
C28 C 0.8600(4) 0.3326(8) 0.8902(4) 0.048(3) Uani 0.823(12) 1 d G U P A 1
H28 H 0.8967 0.2742 0.8950 0.057 Uiso 0.823(12) 1 calc R U P A 1
C27 C 0.7815(5) 0.3077(9) 0.8643(6) 0.030(3) Uani 0.823(12) 1 d G U P A 1
C26A C 0.721(2) 0.383(7) 0.855(5) 0.029(2) Uani 0.177(12) 1 d G U P A 2
C31A C 0.759(4) 0.487(6) 0.872(6) 0.042(3) Uani 0.177(12) 1 d G . P A 2
C30A C 0.839(5) 0.491(4) 0.903(5) 0.052(4) Uani 0.177(12) 1 d G . P A 2
H30A H 0.8643 0.5623 0.9146 0.063 Uiso 0.177(12) 1 calc R U P A 2
C29A C 0.882(3) 0.392(5) 0.918(3) 0.053(4) Uani 0.177(12) 1 d G . P A 2
H29A H 0.9363 0.3947 0.9390 0.063 Uiso 0.177(12) 1 calc R U P A 2
C28A C 0.844(2) 0.288(4) 0.901(3) 0.048(3) Uani 0.177(12) 1 d G U P A 2
H28A H 0.8735 0.2198 0.9109 0.057 Uiso 0.177(12) 1 calc R U P A 2
C27A C 0.764(2) 0.283(6) 0.870(3) 0.030(3) Uani 0.177(12) 1 d G U P A 2
C32 C 0.4684(9) 0.4269(19) 0.8863(9) 0.042(4) Uani 0.617(13) 1 d . . P B 1
C32A C 0.4686(16) 0.355(3) 0.8902(16) 0.042(4) Uani 0.383(13) 1 d . . P B 2
C33 C 0.5035(6) 0.3786(16) 0.9584(6) 0.094(6) Uani 1 1 d . . . . .
H33A H 0.4996 0.2959 0.9556 0.141 Uiso 0.617(13) 1 calc R U P B 1
H33B H 0.4764 0.4070 0.9892 0.141 Uiso 0.617(13) 1 calc R U P B 1
H33C H 0.5581 0.4006 0.9786 0.141 Uiso 0.617(13) 1 calc R U P B 1
H33D H 0.5498 0.3314 0.9780 0.141 Uiso 0.383(13) 1 calc R U P B 2
H33E H 0.4685 0.3632 0.9844 0.141 Uiso 0.383(13) 1 calc R U P B 2
H33F H 0.5184 0.4586 0.9639 0.141 Uiso 0.383(13) 1 calc R U P B 2
C34 C 0.4811(11) 0.554(2) 0.9026(11) 0.076(6) Uani 0.617(13) 1 d . . P B 1
H34A H 0.5366 0.5698 0.9223 0.114 Uiso 0.617(13) 1 calc R U P B 1
H34B H 0.4574 0.5756 0.9375 0.114 Uiso 0.617(13) 1 calc R U P B 1
H34C H 0.4573 0.5971 0.8583 0.114 Uiso 0.617(13) 1 calc R U P B 1
C34A C 0.4316(18) 0.237(3) 0.8895(18) 0.076(6) Uani 0.383(13) 1 d . . P B 2
H34D H 0.4089 0.2103 0.8400 0.114 Uiso 0.383(13) 1 calc R U P B 2
H34E H 0.3912 0.2434 0.9104 0.114 Uiso 0.383(13) 1 calc R U P B 2
H34F H 0.4714 0.1842 0.9177 0.114 Uiso 0.383(13) 1 calc R U P B 2
C35 C 0.3884(6) 0.4182(13) 0.8521(6) 0.072(4) Uani 1 1 d . . . . .
H35A H 0.3725 0.4601 0.8068 0.108 Uiso 0.617(13) 1 calc R U P B 1
H35B H 0.3626 0.4500 0.8831 0.108 Uiso 0.617(13) 1 calc R U P B 1
H35C H 0.3741 0.3384 0.8425 0.108 Uiso 0.617(13) 1 calc R U P B 1
H35D H 0.3977 0.4993 0.8490 0.108 Uiso 0.383(13) 1 calc R U P B 2
H35E H 0.3550 0.4066 0.8801 0.108 Uiso 0.383(13) 1 calc R U P B 2
H35F H 0.3633 0.3874 0.8038 0.108 Uiso 0.383(13) 1 calc R U P B 2
C36 C 0.9657(4) 0.0494(7) 0.7895(4) 0.0221(16) Uani 1 1 d . . . . .
C37 C 1.0057(4) 0.0286(7) 0.7425(4) 0.0223(16) Uani 1 1 d . . . . .
C38 C 1.0775(4) -0.0220(7) 0.7681(4) 0.0270(18) Uani 1 1 d . . . . .
H38 H 1.1036 -0.0358 0.7356 0.032 Uiso 1 1 calc R U . . .
C39 C 1.1133(4) -0.0536(7) 0.8395(4) 0.0288(19) Uani 1 1 d . . . . .
C40 C 1.0731(4) -0.0310(7) 0.8852(4) 0.0257(18) Uani 1 1 d . . . . .
H40 H 1.0956 -0.0518 0.9343 0.031 Uiso 1 1 calc R U . . .
C41 C 1.0008(4) 0.0209(7) 0.8614(4) 0.0247(17) Uani 1 1 d . . . . .
C42 C 0.9722(4) 0.0584(7) 0.6650(4) 0.0229(17) Uani 1 1 d . . . . .
C43 C 0.9598(4) 0.1715(7) 0.6416(4) 0.0264(19) Uani 1 1 d . . . . .
C44 C 0.9312(4) 0.1994(9) 0.5694(5) 0.037(2) Uani 1 1 d . . . . .
H44 H 0.9241 0.2765 0.5552 0.044 Uiso 1 1 calc R U . . .
C45 C 0.9135(4) 0.1165(10) 0.5189(4) 0.041(3) Uani 1 1 d . . . . .
H45 H 0.8934 0.1357 0.4695 0.049 Uiso 1 1 calc R U . . .
C46 C 0.9246(5) 0.0039(9) 0.5394(4) 0.036(2) Uani 1 1 d . . . . .
H46 H 0.9132 -0.0541 0.5042 0.043 Uiso 1 1 calc R U . . .
C47 C 0.9525(4) -0.0234(8) 0.6114(4) 0.0300(19) Uani 1 1 d . . . . .
C48 C 0.9656(4) 0.0427(7) 0.9174(4) 0.0254(17) Uani 1 1 d . . . . .
C49 C 0.9904(5) 0.1329(10) 0.9649(4) 0.039(2) Uani 1 1 d . . . . .
C50 C 0.9616(6) 0.1486(10) 1.0200(5) 0.051(3) Uani 1 1 d . . . . .
H50 H 0.9803 0.2093 1.0528 0.061 Uiso 1 1 calc R U . . .
C51 C 0.9070(6) 0.0778(10) 1.0272(5) 0.049(3) Uani 1 1 d . . . . .
H51 H 0.8877 0.0895 1.0649 0.059 Uiso 1 1 calc R U . . .
C52 C 0.8797(5) -0.0099(9) 0.9807(5) 0.042(2) Uani 1 1 d . . . . .
H52 H 0.8411 -0.0588 0.9855 0.050 Uiso 1 1 calc R U . . .
C53 C 0.9088(4) -0.0271(8) 0.9263(4) 0.033(2) Uani 1 1 d . . . . .
C54 C 1.1908(5) -0.1164(9) 0.8646(5) 0.043(2) Uani 1 1 d . . . . .
C55 C 1.2475(5) -0.0620(11) 0.8356(6) 0.056(3) Uani 1 1 d . . . . .
H55A H 1.2962 -0.1043 0.8522 0.084 Uiso 1 1 calc R U . . .
H55B H 1.2571 0.0163 0.8527 0.084 Uiso 1 1 calc R U . . .
H55C H 1.2260 -0.0625 0.7830 0.084 Uiso 1 1 calc R U . . .
C56 C 1.1753(6) -0.2404(9) 0.8336(5) 0.049(3) Uani 1 1 d . . . . .
H56A H 1.2240 -0.2827 0.8488 0.074 Uiso 1 1 calc R U . . .
H56B H 1.1536 -0.2373 0.7811 0.074 Uiso 1 1 calc R U . . .
H56C H 1.1386 -0.2781 0.8516 0.074 Uiso 1 1 calc R U . . .
C57 C 1.2258(5) -0.1282(11) 0.9448(5) 0.056(3) Uani 1 1 d . . . . .
H57A H 1.2747 -0.1696 0.9576 0.084 Uiso 1 1 calc R U . . .
H57B H 1.1901 -0.1697 0.9622 0.084 Uiso 1 1 calc R U . . .
H57C H 1.2353 -0.0529 0.9668 0.084 Uiso 1 1 calc R U . . .
C58 C 0.7789(4) 0.4314(7) 0.5092(4) 0.0234(17) Uani 1 1 d . . . . .
C59 C 0.8156(4) 0.5309(7) 0.5419(4) 0.0242(17) Uani 1 1 d . . . . .
C60 C 0.8170(4) 0.6223(7) 0.4996(4) 0.0241(17) Uani 1 1 d . . . . .
H60 H 0.8410 0.6900 0.5225 0.029 Uiso 1 1 calc R U . . .
C61 C 0.7848(4) 0.6206(7) 0.4241(4) 0.0251(18) Uani 1 1 d . . . . .
C62 C 0.7514(4) 0.5190(7) 0.3940(4) 0.0238(17) Uani 1 1 d . . . . .
H62 H 0.7304 0.5134 0.3432 0.029 Uiso 1 1 calc R U . . .
C63 C 0.7470(4) 0.4245(7) 0.4345(4) 0.0246(18) Uani 1 1 d . . . . .
C64 C 0.7117(4) 0.3183(7) 0.3961(4) 0.0283(18) Uani 1 1 d . . . . .
C65 C 0.7496(6) 0.2542(8) 0.3608(4) 0.042(2) Uani 1 1 d . . . . .
C66 C 0.7179(7) 0.1576(9) 0.3232(5) 0.058(3) Uani 1 1 d . . . . .
H66 H 0.7460 0.1142 0.3006 0.070 Uiso 1 1 calc R U . . .
C67 C 0.6445(7) 0.1246(11) 0.3187(5) 0.064(3) Uani 1 1 d . . . . .
H67 H 0.6215 0.0593 0.2918 0.076 Uiso 1 1 calc R U . . .
C68 C 0.6051(6) 0.1857(10) 0.3527(5) 0.054(3) Uani 1 1 d . . . . .
H68 H 0.5554 0.1616 0.3506 0.065 Uiso 1 1 calc R U . . .
C69 C 0.6379(5) 0.2838(8) 0.3907(4) 0.038(2) Uani 1 1 d . . . . .
C70 C 0.8557(4) 0.5406(7) 0.6212(4) 0.0253(17) Uani 1 1 d . . . . .
C71 C 0.8177(4) 0.5417(7) 0.6692(4) 0.0287(18) Uani 1 1 d . . . . .
C72 C 0.8546(5) 0.5556(8) 0.7419(4) 0.037(2) Uani 1 1 d . . . . .
H72 H 0.8264 0.5552 0.7735 0.045 Uiso 1 1 calc R U . . .
C73 C 0.9340(5) 0.5702(8) 0.7676(5) 0.040(2) Uani 1 1 d . . . . .
H73 H 0.9606 0.5810 0.8175 0.048 Uiso 1 1 calc R U . . .
C74 C 0.9746(5) 0.5691(8) 0.7225(5) 0.037(2) Uani 1 1 d . . . . .
H74 H 1.0290 0.5799 0.7410 0.044 Uiso 1 1 calc R U . . .
C75 C 0.9370(4) 0.5525(7) 0.6501(4) 0.0269(18) Uani 1 1 d . . . . .
C76 C 0.7924(4) 0.7245(8) 0.3811(4) 0.0272(18) Uani 1 1 d . . . . .
C77 C 0.7543(4) 0.8277(8) 0.4025(4) 0.0320(19) Uani 1 1 d . . . . .
H77A H 0.6992 0.8124 0.3913 0.048 Uiso 1 1 calc R U . . .
H77B H 0.7602 0.8943 0.3756 0.048 Uiso 1 1 calc R U . . .
H77C H 0.7791 0.8418 0.4540 0.048 Uiso 1 1 calc R U . . .
C78 C 0.7541(5) 0.7042(8) 0.3004(5) 0.040(2) Uani 1 1 d . . . . .
H78A H 0.6988 0.6904 0.2886 0.060 Uiso 1 1 calc R U . . .
H78B H 0.7778 0.6382 0.2866 0.060 Uiso 1 1 calc R U . . .
H78C H 0.7613 0.7709 0.2743 0.060 Uiso 1 1 calc R U . . .
C79 C 0.8780(5) 0.7458(8) 0.3976(5) 0.038(2) Uani 1 1 d . . . . .
H79A H 0.8844 0.8130 0.3715 0.057 Uiso 1 1 calc R U . . .
H79B H 0.9009 0.6801 0.3827 0.057 Uiso 1 1 calc R U . . .
H79C H 0.9038 0.7580 0.4492 0.057 Uiso 1 1 calc R U . . .

loop_
_atom_site_aniso_label
_atom_site_aniso_U_11
_atom_site_aniso_U_22
_atom_site_aniso_U_33
_atom_site_aniso_U_23
_atom_site_aniso_U_13
_atom_site_aniso_U_12
Mo1 0.0180(3) 0.0224(3) 0.0154(3) 0.0001(3) 0.0004(2) 0.0018(3)
Cl1 0.0250(9) 0.0347(12) 0.0322(11) 0.0020(9) -0.0011(8) -0.0031(8)
Cl2 0.0323(10) 0.0522(14) 0.0381(12) 0.0127(10) 0.0104(9) -0.0014(9)
Cl3 0.081(4) 0.044(2) 0.061(3) -0.001(2) 0.035(3) 0.000(3)
Cl3A 0.081(4) 0.044(2) 0.061(3) -0.001(2) 0.035(3) 0.000(3)
Cl4 0.051(2) 0.045(2) 0.0273(13) 0.0158(12) 0.0180(13) 0.0192(15)
Cl4A 0.051(2) 0.045(2) 0.0273(13) 0.0158(12) 0.0180(13) 0.0192(15)
Cl5 0.0665(15) 0.0402(14) 0.0316(12) -0.0052(10) 0.0154(11) -0.0101(11)
Cl6 0.0566(14) 0.073(2) 0.0288(12) 0.0023(12) 0.0056(10) -0.0302(13)
Cl7 0.0447(11) 0.0239(11) 0.0462(13) 0.0008(10) 0.0211(10) 0.0016(9)
Cl8 0.0442(11) 0.0283(11) 0.0361(11) -0.0062(10) 0.0080(9) 0.0010(9)
Cl9 0.0265(9) 0.0394(13) 0.0287(10) 0.0025(9) 0.0088(8) 0.0029(8)
Cl10 0.0257(9) 0.0384(12) 0.0366(11) 0.0051(10) 0.0098(8) 0.0007(8)
Cl11 0.0260(10) 0.0411(14) 0.0589(15) 0.0110(11) 0.0063(10) -0.0001(9)
Cl12 0.0676(15) 0.0485(15) 0.0405(13) 0.0155(11) 0.0345(12) 0.0231(12)
N1 0.020(3) 0.034(4) 0.016(3) 0.002(3) 0.000(3) 0.005(3)
N2 0.021(3) 0.027(4) 0.017(3) 0.004(3) 0.006(3) 0.003(3)
N3 0.025(3) 0.023(4) 0.017(3) 0.000(3) 0.000(3) 0.004(3)
C1 0.018(4) 0.028(5) 0.018(4) -0.001(4) 0.000(3) 0.003(3)
C2 0.022(3) 0.022(5) 0.014(3) -0.001(3) 0.004(3) 0.000(3)
C3 0.016(3) 0.028(5) 0.011(4) -0.005(4) -0.006(3) 0.007(3)
C4 0.023(4) 0.030(5) 0.027(4) -0.014(4) 0.007(3) -0.005(3)
C5 0.040(4) 0.031(5) 0.019(4) -0.012(4) 0.006(4) -0.010(4)
C6 0.034(4) 0.027(5) 0.020(4) -0.007(4) -0.003(3) -0.007(3)
C7 0.014(3) 0.036(5) 0.025(4) -0.010(4) -0.008(3) -0.002(3)
C8 0.031(4) 0.048(6) 0.035(5) 0.007(5) 0.008(4) -0.005(4)
C9 0.051(5) 0.047(7) 0.036(5) 0.007(5) 0.008(4) -0.014(5)
C10 0.041(5) 0.047(7) 0.044(6) 0.002(5) -0.006(4) -0.004(4)
C11 0.032(4) 0.026(5) 0.041(5) -0.005(4) 0.002(4) -0.001(4)
C12 0.019(4) 0.026(5) 0.026(4) -0.009(4) -0.007(3) -0.004(3)
C13 0.026(4) 0.035(5) 0.023(4) -0.013(4) 0.002(3) -0.016(4)
C14 0.021(4) 0.030(5) 0.021(4) 0.002(4) 0.004(3) 0.004(3)
C15 0.023(4) 0.041(6) 0.023(4) 0.005(4) 0.002(3) 0.000(4)
C16 0.020(4) 0.087(8) 0.034(5) 0.006(5) 0.010(4) 0.003(5)
C17 0.028(4) 0.108(10) 0.019(5) -0.009(5) 0.007(4) 0.013(5)
C18 0.033(5) 0.058(7) 0.019(4) -0.009(4) 0.007(4) 0.003(4)
C19 0.015(3) 0.030(5) 0.024(4) 0.001(4) 0.000(3) 0.005(3)
C20 0.015(3) 0.045(5) 0.023(4) 0.000(4) 0.004(3) 0.004(3)
C21 0.018(3) 0.037(5) 0.025(4) 0.002(4) 0.002(3) 0.002(3)
C22 0.023(4) 0.037(5) 0.019(4) 0.001(4) 0.000(3) 0.010(4)
C23 0.025(4) 0.039(5) 0.021(4) -0.006(4) -0.005(3) 0.000(4)
C24 0.020(3) 0.031(5) 0.036(4) -0.009(4) 0.003(3) -0.003(3)
C25 0.020(4) 0.038(5) 0.029(5) 0.003(4) 0.007(3) 0.001(3)
C26 0.029(4) 0.047(7) 0.007(4) -0.002(4) 0.000(4) 0.002(4)
C31 0.047(6) 0.061(8) 0.017(5) -0.010(6) 0.011(4) -0.008(5)
C30 0.069(8) 0.071(11) 0.013(5) -0.004(8) 0.009(5) -0.039(9)
C29 0.034(6) 0.088(13) 0.021(6) 0.020(7) -0.010(5) -0.024(8)
C28 0.019(5) 0.100(12) 0.022(6) 0.025(7) 0.006(4) 0.000(6)
C27 0.016(5) 0.060(9) 0.015(4) 0.007(5) 0.006(4) 0.005(5)
C26A 0.029(4) 0.047(7) 0.007(4) -0.002(4) 0.000(4) 0.002(4)
C31A 0.047(6) 0.061(8) 0.017(5) -0.010(6) 0.011(4) -0.008(5)
C30A 0.069(8) 0.071(11) 0.013(5) -0.004(8) 0.009(5) -0.039(9)
C29A 0.034(6) 0.088(13) 0.021(6) 0.020(7) -0.010(5) -0.024(8)
C28A 0.019(5) 0.100(12) 0.022(6) 0.025(7) 0.006(4) 0.000(6)
C27A 0.016(5) 0.060(9) 0.015(4) 0.007(5) 0.006(4) 0.005(5)
C32 0.032(5) 0.066(14) 0.025(6) 0.000(11) 0.007(5) 0.009(10)
C32A 0.032(5) 0.066(14) 0.025(6) 0.000(11) 0.007(5) 0.009(10)
C33 0.049(6) 0.196(19) 0.045(7) 0.009(9) 0.027(6) 0.022(9)
C34 0.067(10) 0.103(15) 0.079(12) -0.051(11) 0.050(9) -0.019(10)
C34A 0.067(10) 0.103(15) 0.079(12) -0.051(11) 0.050(9) -0.019(10)
C35 0.059(7) 0.117(12) 0.047(7) -0.006(7) 0.028(6) 0.027(7)
C36 0.023(4) 0.021(4) 0.021(4) -0.001(3) 0.005(3) -0.002(3)
C37 0.020(4) 0.024(5) 0.016(4) 0.003(3) -0.002(3) -0.002(3)
C38 0.029(4) 0.029(5) 0.023(4) 0.001(4) 0.009(3) 0.007(3)
C39 0.032(4) 0.031(5) 0.014(4) 0.002(4) -0.003(3) 0.006(3)
C40 0.027(4) 0.029(5) 0.016(4) 0.002(4) 0.001(3) 0.005(3)
C41 0.023(4) 0.027(5) 0.020(4) -0.005(4) 0.003(3) -0.001(3)
C42 0.024(4) 0.023(5) 0.021(4) 0.003(3) 0.008(3) 0.005(3)
C43 0.022(4) 0.026(5) 0.031(4) 0.004(4) 0.009(3) 0.001(3)
C44 0.028(4) 0.047(6) 0.037(5) 0.023(5) 0.013(4) 0.015(4)
C45 0.028(4) 0.075(9) 0.018(4) 0.020(5) 0.005(3) 0.013(4)
C46 0.034(4) 0.053(7) 0.021(4) 0.000(4) 0.011(4) 0.001(4)
C47 0.022(4) 0.044(6) 0.020(4) 0.008(4) 0.001(3) 0.011(4)
C48 0.023(4) 0.025(5) 0.025(4) 0.009(4) 0.004(3) 0.013(3)
C49 0.048(4) 0.040(5) 0.025(4) 0.011(5) 0.010(4) 0.012(5)
C50 0.085(7) 0.046(6) 0.029(5) 0.004(5) 0.028(5) 0.022(6)
C51 0.059(6) 0.063(7) 0.038(6) 0.026(6) 0.032(5) 0.034(6)
C52 0.030(4) 0.059(7) 0.036(5) 0.016(5) 0.011(4) 0.017(4)
C53 0.025(4) 0.042(6) 0.028(5) 0.018(4) 0.005(4) 0.014(4)
C54 0.025(4) 0.063(7) 0.040(5) 0.011(5) 0.012(4) 0.018(4)
C55 0.027(5) 0.083(9) 0.056(7) 0.010(6) 0.013(5) 0.019(5)
C56 0.046(5) 0.048(7) 0.050(6) 0.006(5) 0.011(5) 0.018(5)
C57 0.040(5) 0.093(10) 0.028(5) 0.000(5) 0.004(4) 0.033(5)
C58 0.020(4) 0.028(5) 0.022(4) 0.001(4) 0.007(3) 0.007(3)
C59 0.018(3) 0.038(5) 0.017(4) 0.006(4) 0.007(3) 0.005(3)
C60 0.024(3) 0.026(5) 0.019(4) -0.003(4) 0.004(3) -0.002(3)
C61 0.019(3) 0.037(6) 0.018(4) 0.004(4) 0.004(3) 0.005(4)
C62 0.023(4) 0.030(5) 0.014(4) 0.009(4) 0.003(3) 0.007(3)
C63 0.022(4) 0.032(5) 0.019(4) 0.000(4) 0.006(3) 0.003(3)
C64 0.035(4) 0.029(5) 0.015(4) 0.001(4) 0.000(3) 0.000(4)
C65 0.075(6) 0.028(6) 0.023(5) 0.011(4) 0.018(4) 0.003(5)
C66 0.115(9) 0.033(7) 0.026(5) 0.002(5) 0.025(5) 0.003(6)
C67 0.108(9) 0.042(7) 0.028(5) -0.010(5) 0.007(6) -0.023(7)
C68 0.058(6) 0.057(7) 0.031(5) 0.012(5) -0.006(5) -0.022(5)
C69 0.037(5) 0.044(6) 0.018(4) 0.007(4) -0.009(4) -0.005(4)
C70 0.026(4) 0.020(4) 0.023(4) 0.001(4) 0.001(3) 0.003(3)
C71 0.029(4) 0.028(5) 0.027(4) 0.004(4) 0.008(4) 0.000(3)
C72 0.041(5) 0.052(6) 0.019(4) 0.005(4) 0.009(4) 0.010(4)
C73 0.047(5) 0.040(6) 0.026(5) -0.004(4) 0.002(4) 0.002(4)
C74 0.032(4) 0.031(5) 0.032(5) 0.007(4) -0.006(4) 0.001(4)
C75 0.029(4) 0.019(4) 0.025(4) 0.001(3) 0.000(3) 0.002(3)
C76 0.026(4) 0.036(5) 0.019(4) 0.001(4) 0.006(3) 0.006(3)
C77 0.033(4) 0.034(5) 0.029(4) 0.007(4) 0.011(4) 0.005(4)
C78 0.049(5) 0.039(6) 0.029(5) 0.005(4) 0.011(4) -0.005(4)
C79 0.035(5) 0.044(6) 0.037(5) 0.001(4) 0.015(4) -0.005(4)

loop_
_atom_type_symbol
_atom_type_description
_atom_type_scat_dispersion_real
_atom_type_scat_dispersion_imag
_atom_type_scat_source
C C 0.0181 0.0091 'International Tables Vol C Tables 4.2.6.8 and 6.1.1.4'
H H 0.0000 0.0000 'International Tables Vol C Tables 4.2.6.8 and 6.1.1.4'
N N 0.0311 0.0180 'International Tables Vol C Tables 4.2.6.8 and 6.1.1.4'
Cl Cl 0.3639 0.7018 'International Tables Vol C Tables 4.2.6.8 and 6.1.1.4'
Mo Mo -0.0483 2.7339 'International Tables Vol C Tables 4.2.6.8 and 6.1.1.4'
O O 0.0492 0.0322 'International Tables Vol C Tables 4.2.6.8 and 6.1.1.4'

loop_
_geom_angle_atom_site_label_1
_geom_angle_atom_site_label_2
_geom_angle_atom_site_label_3
_geom_angle
C1 Mo1 C4 156.9(3)
C1 Mo1 C5 141.9(3)
C1 Mo1 C6 106.9(3)
C1 Mo1 C7 85.7(3)
C1 Mo1 C12 124.0(3)
C1 Mo1 C13 94.8(3)
C2 Mo1 C1 95.3(3)
C2 Mo1 C4 94.3(3)
C2 Mo1 C5 122.8(3)
C2 Mo1 C6 156.9(3)
C2 Mo1 C7 145.7(3)
C2 Mo1 C12 90.0(3)
C2 Mo1 C13 110.9(3)
C3 Mo1 C1 90.9(3)
C3 Mo1 C2 95.7(3)
C3 Mo1 C4 109.0(3)
C3 Mo1 C5 85.6(3)
C3 Mo1 C6 90.3(3)
C3 Mo1 C7 118.6(3)
C3 Mo1 C12 144.0(3)
C3 Mo1 C13 152.1(3)
C4 Mo1 C12 35.0(3)
C4 Mo1 C13 62.1(3)
C5 Mo1 C4 34.8(3)
C5 Mo1 C12 61.9(3)
C5 Mo1 C13 73.2(3)
C6 Mo1 C4 62.7(3)
C6 Mo1 C5 35.3(3)
C6 Mo1 C12 72.5(3)
C6 Mo1 C13 62.0(3)
C7 Mo1 C4 74.6(3)
C7 Mo1 C5 63.4(3)
C7 Mo1 C6 34.9(3)
C7 Mo1 C12 62.1(3)
C7 Mo1 C13 35.2(3)
C13 Mo1 C12 33.6(3)
C1 N1 C14 161.0(8)
C2 N2 C36 150.7(7)
C3 N3 C58 169.3(7)
N1 C1 Mo1 171.9(6)
N2 C2 Mo1 171.6(7)
N3 C3 Mo1 171.5(6)
Mo1 C4 H4 121.5
C5 C4 Mo1 72.4(5)
C5 C4 H4 119.6
C5 C4 C12 120.9(7)
C12 C4 Mo1 77.7(5)
C12 C4 H4 119.6
Mo1 C5 H5 126.8
C4 C5 Mo1 72.9(5)
C4 C5 H5 120.2
C4 C5 C6 119.6(8)
C6 C5 Mo1 72.1(4)
C6 C5 H5 120.2
Mo1 C6 H6 128.5
C5 C6 Mo1 72.6(4)
C5 C6 H6 119.7
C7 C6 Mo1 71.5(4)
C7 C6 C5 120.6(8)
C7 C6 H6 119.7
Mo1 C7 H7 120.0
C6 C7 Mo1 73.6(4)
C6 C7 H7 119.7
C6 C7 C13 120.5(7)
C13 C7 Mo1 77.7(4)
C13 C7 H7 119.7
C9 C8 H8 120.3
C9 C8 C13 119.5(9)
C13 C8 H8 120.3
C8 C9 H9 119.5
C8 C9 C10 121.1(9)
C10 C9 H9 119.5
C9 C10 H10 119.6
C11 C10 C9 120.7(10)
C11 C10 H10 119.6
C10 C11 H11 120.0
C10 C11 C12 120.0(8)
C12 C11 H11 120.0
C4 C12 Mo1 67.4(5)
C11 C12 Mo1 133.9(6)
C11 C12 C4 121.6(7)
C13 C12 Mo1 71.7(5)
C13 C12 C4 118.2(8)
C13 C12 C11 120.2(8)
C7 C13 Mo1 67.2(4)
C8 C13 Mo1 131.4(6)
C8 C13 C7 122.3(7)
C12 C13 Mo1 74.6(4)
C12 C13 C7 119.3(7)
C12 C13 C8 118.4(8)
N1 C14 C15 120.6(7)
N1 C14 C19 120.7(6)
C19 C14 C15 118.7(7)
C14 C15 C20 120.5(7)
C16 C15 C14 118.7(7)
C16 C15 C20 120.8(7)
C15 C16 H16 118.3
C15 C16 C17 123.5(7)
C17 C16 H16 118.3
C16 C17 C32 124.0(9)
C16 C17 C32A 116.5(14)
C18 C17 C16 116.3(7)
C18 C17 C32 118.9(10)
C18 C17 C32A 122.2(13)
C17 C18 H18 118.4
C17 C18 C19 123.3(8)
C19 C18 H18 118.4
C14 C19 C26 120.7(9)
C14 C19 C26A 120(4)
C18 C19 C14 119.5(7)
C18 C19 C26 119.7(9)
C18 C19 C26A 121(4)
C21 C20 C15 122.5(8)
C21 C20 C25 115.6(7)
C25 C20 C15 121.9(8)
C20 C21 Cl1 119.8(6)
C22 C21 Cl1 117.6(6)
C22 C21 C20 122.6(8)
C21 C22 H22 120.2
C23 C22 C21 119.6(8)
C23 C22 H22 120.2
C22 C23 H23 119.5
C22 C23 C24 120.9(7)
C24 C23 H23 119.5
C23 C24 H24 120.8
C23 C24 C25 118.4(8)
C25 C24 H24 120.8
C20 C25 Cl2 119.3(6)
C24 C25 Cl2 117.9(7)
C24 C25 C20 122.8(8)
C31 C26 C19 119.3(9)
C31 C26 C27 120.0
C27 C26 C19 120.7(10)
C26 C31 Cl3 124.8(10)
C30 C31 Cl3 115.0(10)
C30 C31 C26 120.0
C31 C30 H30 120.0
C29 C30 C31 120.0
C29 C30 H30 120.0
C30 C29 H29 120.0
C28 C29 C30 120.0
C28 C29 H29 120.0
C29 C28 H28 120.0
C27 C28 C29 120.0
C27 C28 H28 120.0
C26 C27 Cl4 121.0(7)
C28 C27 Cl4 118.6(7)
C28 C27 C26 120.0
C31A C26A C19 125(5)
C31A C26A C27A 120.0
C27A C26A C19 115(5)
C26A C31A Cl3A 104(5)
C26A C31A C30A 120.0
C30A C31A Cl3A 135(5)
C31A C30A H30A 120.0
C29A C30A C31A 120.00(7)
C29A C30A H30A 120.0
C30A C29A H29A 120.0
C28A C29A C30A 120.00(5)
C28A C29A H29A 120.0
C29A C28A H28A 120.0
C29A C28A C27A 120.0
C27A C28A H28A 120.0
C26A C27A Cl4A 127(4)
C28A C27A Cl4A 113(4)
C28A C27A C26A 120.00(8)
C33 C32 C17 106.9(12)
C33 C32 C34 101.1(16)
C34 C32 C17 112.9(14)
C35 C32 C17 113.7(13)
C35 C32 C33 118.3(15)
C35 C32 C34 103.4(15)
C17 C32A C35 104.1(19)
C33 C32A C17 116(2)
C33 C32A C34A 105(3)
C33 C32A C35 115(2)
C34A C32A C17 120(2)
C34A C32A C35 95(2)
C32 C33 H33A 109.5
C32 C33 H33B 109.5
C32 C33 H33C 109.5
C32A C33 H33D 109.5
C32A C33 H33E 109.5
C32A C33 H33F 109.5
H33A C33 H33B 109.5
H33A C33 H33C 109.5
H33B C33 H33C 109.5
H33D C33 H33E 109.5
H33D C33 H33F 109.5
H33E C33 H33F 109.5
C32 C34 H34A 109.5
C32 C34 H34B 109.5
C32 C34 H34C 109.5
H34A C34 H34B 109.5
H34A C34 H34C 109.5
H34B C34 H34C 109.5
C32A C34A H34D 109.5
C32A C34A H34E 109.5
C32A C34A H34F 109.5
H34D C34A H34E 109.5
H34D C34A H34F 109.5
H34E C34A H34F 109.5
C32 C35 H35A 109.5
C32 C35 H35B 109.5
C32 C35 H35C 109.5
C32A C35 H35D 109.5
C32A C35 H35E 109.5
C32A C35 H35F 109.5
H35A C35 H35B 109.5
H35A C35 H35C 109.5
H35B C35 H35C 109.5
H35D C35 H35E 109.5
H35D C35 H35F 109.5
H35E C35 H35F 109.5
N2 C36 C37 120.3(6)
C41 C36 N2 121.0(6)
C41 C36 C37 118.8(6)
C36 C37 C42 121.8(6)
C38 C37 C36 119.6(7)
C38 C37 C42 118.6(6)
C37 C38 H38 118.6
C37 C38 C39 122.9(7)
C39 C38 H38 118.6
C38 C39 C40 116.5(7)
C38 C39 C54 121.1(7)
C40 C39 C54 122.3(7)
C39 C40 H40 118.9
C41 C40 C39 122.2(7)
C41 C40 H40 118.9
C36 C41 C40 120.0(7)
C36 C41 C48 124.0(6)
C40 C41 C48 116.1(7)
C43 C42 C37 121.9(7)
C47 C42 C37 122.2(7)
C47 C42 C43 115.9(7)
C42 C43 Cl7 119.1(6)
C44 C43 Cl7 119.0(7)
C44 C43 C42 121.8(8)
C43 C44 H44 120.0
C45 C44 C43 120.1(9)
C45 C44 H44 120.0
C44 C45 H45 119.9
C44 C45 C46 120.1(8)
C46 C45 H45 119.9
C45 C46 H46 120.2
C47 C46 C45 119.6(9)
C47 C46 H46 120.2
C42 C47 Cl8 119.6(6)
C46 C47 Cl8 117.9(7)
C46 C47 C42 122.4(8)
C49 C48 C41 120.8(7)
C49 C48 C53 116.6(7)
C53 C48 C41 122.6(8)
C48 C49 Cl5 118.9(6)
C48 C49 C50 120.8(9)
C50 C49 Cl5 120.2(9)
C49 C50 H50 119.7
C51 C50 C49 120.6(11)
C51 C50 H50 119.7
C50 C51 H51 119.8
C50 C51 C52 120.4(9)
C52 C51 H51 119.8
C51 C52 H52 120.3
C51 C52 C53 119.4(9)
C53 C52 H52 120.3
C48 C53 Cl6 119.1(6)
C52 C53 Cl6 118.7(7)
C52 C53 C48 122.2(9)
C39 C54 C56 107.6(7)
C55 C54 C39 111.4(8)
C55 C54 C56 107.5(8)
C57 C54 C39 113.0(7)
C57 C54 C55 110.6(8)
C57 C54 C56 106.3(9)
C54 C55 H55A 109.5
C54 C55 H55B 109.5
C54 C55 H55C 109.5
H55A C55 H55B 109.5
H55A C55 H55C 109.5
H55B C55 H55C 109.5
C54 C56 H56A 109.5
C54 C56 H56B 109.5
C54 C56 H56C 109.5
H56A C56 H56B 109.5
H56A C56 H56C 109.5
H56B C56 H56C 109.5
C54 C57 H57A 109.5
C54 C57 H57B 109.5
C54 C57 H57C 109.5
H57A C57 H57B 109.5
H57A C57 H57C 109.5
H57B C57 H57C 109.5
N3 C58 C59 120.0(7)
N3 C58 C63 120.1(7)
C63 C58 C59 119.8(7)
C58 C59 C70 122.3(7)
C60 C59 C58 119.1(7)
C60 C59 C70 118.6(7)
C59 C60 H60 118.3
C59 C60 C61 123.4(8)
C61 C60 H60 118.3
C60 C61 C76 119.8(7)
C62 C61 C60 115.5(7)
C62 C61 C76 124.6(6)
C61 C62 H62 118.3
C61 C62 C63 123.4(7)
C63 C62 H62 118.3
C58 C63 C62 118.7(8)
C58 C63 C64 122.5(7)
C62 C63 C64 118.7(7)
C65 C64 C63 120.8(7)
C65 C64 C69 117.4(8)
C69 C64 C63 121.6(7)
C64 C65 Cl12 120.1(7)
C66 C65 Cl12 117.4(8)
C66 C65 C64 122.4(10)
C65 C66 H66 120.4
C65 C66 C67 119.2(10)
C67 C66 H66 120.4
C66 C67 H67 119.9
C68 C67 C66 120.2(10)
C68 C67 H67 119.9
C67 C68 H68 120.0
C67 C68 C69 120.1(10)
C69 C68 H68 120.0
C64 C69 Cl11 120.8(7)
C64 C69 C68 120.6(9)
C68 C69 Cl11 118.5(8)
C71 C70 C59 123.5(6)
C71 C70 C75 116.7(7)
C75 C70 C59 119.8(7)
C70 C71 Cl9 119.3(6)
C70 C71 C72 123.3(7)
C72 C71 Cl9 117.4(6)
C71 C72 H72 121.0
C71 C72 C73 118.1(8)
C73 C72 H72 121.0
C72 C73 H73 119.5
C74 C73 C72 121.0(8)
C74 C73 H73 119.5
C73 C74 H74 119.9
C73 C74 C75 120.2(8)
C75 C74 H74 119.9
C70 C75 Cl10 120.2(6)
C74 C75 Cl10 119.0(6)
C74 C75 C70 120.7(7)
C61 C76 C77 109.7(6)
C78 C76 C61 111.2(7)
C78 C76 C77 109.1(7)
C79 C76 C61 107.9(7)
C79 C76 C77 110.7(7)
C79 C76 C78 108.2(7)
C76 C77 H77A 109.5
C76 C77 H77B 109.5
C76 C77 H77C 109.5
H77A C77 H77B 109.5
H77A C77 H77C 109.5
H77B C77 H77C 109.5
C76 C78 H78A 109.5
C76 C78 H78B 109.5
C76 C78 H78C 109.5
H78A C78 H78B 109.5
H78A C78 H78C 109.5
H78B C78 H78C 109.5
C76 C79 H79A 109.5
C76 C79 H79B 109.5
C76 C79 H79C 109.5
H79A C79 H79B 109.5
H79A C79 H79C 109.5
H79B C79 H79C 109.5

loop_
_geom_bond_atom_site_label_1
_geom_bond_atom_site_label_2
_geom_bond_distance
Mo1 C1 2.035(8)
Mo1 C2 2.015(7)
Mo1 C3 1.998(8)
Mo1 C4 2.325(8)
Mo1 C5 2.319(8)
Mo1 C6 2.313(8)
Mo1 C7 2.287(7)
Mo1 C12 2.461(8)
Mo1 C13 2.424(8)
Cl1 C21 1.736(9)
Cl2 C25 1.754(8)
Cl3 C31 1.615(10)
Cl3A C31A 2.17(6)
Cl4 C27 1.715(10)
Cl4A C27A 1.77(6)
Cl5 C49 1.718(10)
Cl6 C53 1.733(10)
Cl7 C43 1.724(8)
Cl8 C47 1.749(9)
Cl9 C71 1.746(7)
Cl10 C75 1.732(8)
Cl11 C69 1.716(10)
Cl12 C65 1.745(10)
N1 C1 1.166(10)
N1 C14 1.387(10)
N2 C2 1.197(9)
N2 C36 1.390(9)
N3 C3 1.204(10)
N3 C58 1.378(11)
C4 H4 0.9500
C4 C5 1.387(12)
C4 C12 1.443(12)
C5 H5 0.9500
C5 C6 1.406(12)
C6 H6 0.9500
C6 C7 1.379(11)
C7 H7 0.9500
C7 C13 1.430(12)
C8 H8 0.9500
C8 C9 1.384(14)
C8 C13 1.426(12)
C9 H9 0.9500
C9 C10 1.398(14)
C10 H10 0.9500
C10 C11 1.356(13)
C11 H11 0.9500
C11 C12 1.417(12)
C12 C13 1.414(11)
C14 C15 1.408(10)
C14 C19 1.397(11)
C15 C16 1.374(11)
C15 C20 1.488(11)
C16 H16 0.9500
C16 C17 1.395(12)
C17 C18 1.361(12)
C17 C32 1.583(18)
C17 C32A 1.57(3)
C18 H18 0.9500
C18 C19 1.383(11)
C19 C26 1.548(11)
C19 C26A 1.42(5)
C20 C21 1.390(11)
C20 C25 1.397(12)
C21 C22 1.385(11)
C22 H22 0.9500
C22 C23 1.357(12)
C23 H23 0.9500
C23 C24 1.383(12)
C24 H24 0.9500
C24 C25 1.389(11)
C26 C31 1.3900
C26 C27 1.3900
C31 C30 1.3900
C30 H30 0.9500
C30 C29 1.3900
C29 H29 0.9500
C29 C28 1.3900
C28 H28 0.9500
C28 C27 1.3900
C26A C31A 1.3900(14)
C26A C27A 1.3900
C31A C30A 1.3900
C30A H30A 0.9500
C30A C29A 1.3900
C29A H29A 0.9500
C29A C28A 1.3900
C28A H28A 0.9500
C28A C27A 1.3900
C32 C33 1.47(2)
C32 C34 1.53(3)
C32 C35 1.40(2)
C32A C33 1.31(3)
C32A C34A 1.55(5)
C32A C35 1.59(3)
C33 H33A 0.9800
C33 H33B 0.9800
C33 H33C 0.9800
C33 H33D 0.9800
C33 H33E 0.9800
C33 H33F 0.9800
C34 H34A 0.9800
C34 H34B 0.9800
C34 H34C 0.9800
C34A H34D 0.9800
C34A H34E 0.9800
C34A H34F 0.9800
C35 H35A 0.9800
C35 H35B 0.9800
C35 H35C 0.9800
C35 H35D 0.9800
C35 H35E 0.9800
C35 H35F 0.9800
C36 C37 1.406(10)
C36 C41 1.390(11)
C37 C38 1.379(11)
C37 C42 1.489(10)
C38 H38 0.9500
C38 C39 1.391(11)
C39 C40 1.393(11)
C39 C54 1.533(11)
C40 H40 0.9500
C40 C41 1.393(11)
C41 C48 1.501(10)
C42 C43 1.408(12)
C42 C47 1.391(12)
C43 C44 1.386(11)
C44 H44 0.9500
C44 C45 1.359(14)
C45 H45 0.9500
C45 C46 1.385(14)
C46 H46 0.9500
C46 C47 1.380(11)
C48 C49 1.393(13)
C48 C53 1.396(12)
C49 C50 1.394(11)
C50 H50 0.9500
C50 C51 1.359(16)
C51 H51 0.9500
C51 C52 1.363(15)
C52 H52 0.9500
C52 C53 1.387(12)
C54 C55 1.509(13)
C54 C56 1.576(15)
C54 C57 1.504(12)
C55 H55A 0.9800
C55 H55B 0.9800
C55 H55C 0.9800
C56 H56A 0.9800
C56 H56B 0.9800
C56 H56C 0.9800
C57 H57A 0.9800
C57 H57B 0.9800
C57 H57C 0.9800
C58 C59 1.399(12)
C58 C63 1.397(11)
C59 C60 1.376(11)
C59 C70 1.494(10)
C60 H60 0.9500
C60 C61 1.410(10)
C61 C62 1.385(12)
C61 C76 1.532(12)
C62 H62 0.9500
C62 C63 1.398(11)
C63 C64 1.494(12)
C64 C65 1.383(12)
C64 C69 1.393(12)
C65 C66 1.378(14)
C66 H66 0.9500
C66 C67 1.384(16)
C67 H67 0.9500
C67 C68 1.366(16)
C68 H68 0.9500
C68 C69 1.400(14)
C70 C71 1.375(11)
C70 C75 1.413(11)
C71 C72 1.376(12)
C72 H72 0.9500
C72 C73 1.385(12)
C73 H73 0.9500
C73 C74 1.361(13)
C74 H74 0.9500
C74 C75 1.376(12)
C76 C77 1.543(12)
C76 C78 1.531(11)
C76 C79 1.520(11)
C77 H77A 0.9800
C77 H77B 0.9800
C77 H77C 0.9800
C78 H78A 0.9800
C78 H78B 0.9800
C78 H78C 0.9800
C79 H79A 0.9800
C79 H79B 0.9800
C79 H79C 0.9800

loop_
_platon_squeeze_void_nr
_platon_squeeze_void_average_x
_platon_squeeze_void_average_y
_platon_squeeze_void_average_z
_platon_squeeze_void_volume
_platon_squeeze_void_count_electrons
_platon_squeeze_void_content
1 0.665 -0.111 0.997 301 61 '1.5 Molecules of Diethylether'
2 0.335 0.389 1.003 301 61 '1.5 Molecules of Diethylether'
